data_7230555
loop_
_publ_author_name
'Hu, Rong'
'Zhoujin, Yunping'
'Liu, Meng'
'Zhang, Mingtao'
'Parkin, Sean'
'Zhou, Panpan'
'Wang, Jianzhi'
'Yu, Faquan'
'Long, Sihui'

_publ_section_title
;
 Solution growth and thermal treatment of crystals lead to two new forms
 of 2-((2,6-dimethylphenyl)amino)benzoic acid
;
_journal_issue 28
_journal_name_full 'RSC Advances'
_journal_page_first 15459
_journal_paper_doi 10.1039/C7RA13353G
_journal_volume 8
_journal_year 2018
_chemical_formula_moiety 'C15 H15 N O2'
_chemical_formula_sum 'C15 H15 N O2'
_chemical_formula_weight 241.28
_chemical_name_systematic
; 
 ? 
;
_space_group_IT_number 2
_symmetry_cell_setting triclinic
_symmetry_space_group_name_Hall '-P 1'
_symmetry_space_group_name_H-M 'P -1'
_atom_sites_solution_hydrogens geom
_atom_sites_solution_primary direct
_atom_sites_solution_secondary difmap
_audit_creation_method SHELXL-97
_audit_update_record
;
2017-12-09 deposited with the CCDC.
2018-04-18 downloaded from the CCDC.
;
_cell_angle_alpha 73.3544(8)
_cell_angle_beta 83.3366(8)
_cell_angle_gamma 73.6078(8)
_cell_formula_units_Z 2
_cell_length_a 7.4127(1)
_cell_length_b 8.0298(1)
_cell_length_c 10.9583(2)
_cell_measurement_reflns_used 2711
_cell_measurement_temperature 90(2)
_cell_measurement_theta_max 27.5
_cell_measurement_theta_min 1.0
_cell_volume 599.090(16)
_computing_cell_refinement 'Denzo-SMN (Nonius, 1997)'
_computing_data_collection 'Collect (Nonius, 2002)'
_computing_data_reduction 'Denzo-SMN (Nonius, 1997)'
_computing_molecular_graphics 'SHELXL-97 (Sheldrick, 1997)'
_computing_publication_material 'XP in SHELXTL (Sheldrick, 1995)'
_computing_structure_refinement 'SHELXL-97 (Sheldrick, 1997)'
_computing_structure_solution 'SHELXS-97 (Sheldrick, 1990)'
_diffrn_ambient_temperature 90(2)
_diffrn_detector_area_resol_mean 18
_diffrn_measured_fraction_theta_full 0.995
_diffrn_measured_fraction_theta_max 0.995
_diffrn_measurement_device_type 'Nonius KappaCCD diffractometer'
_diffrn_measurement_method '\w scans at fixed \c=55\%'
_diffrn_radiation_monochromator graphite
_diffrn_radiation_source 'fine-focus sealed tube'
_diffrn_radiation_type MoK\a
_diffrn_radiation_wavelength 0.71073
_diffrn_reflns_av_R_equivalents 0.0233
_diffrn_reflns_av_sigmaI/netI 0.0307
_diffrn_reflns_limit_h_max 9
_diffrn_reflns_limit_h_min -9
_diffrn_reflns_limit_k_max 10
_diffrn_reflns_limit_k_min -10
_diffrn_reflns_limit_l_max 14
_diffrn_reflns_limit_l_min -14
_diffrn_reflns_number 5421
_diffrn_reflns_theta_full 27.49
_diffrn_reflns_theta_max 27.49
_diffrn_reflns_theta_min 1.94
_exptl_absorpt_coefficient_mu 0.089
_exptl_absorpt_correction_T_max 0.9868
_exptl_absorpt_correction_T_min 0.9569
_exptl_absorpt_correction_type multi-scan
_exptl_absorpt_process_details 'Scalepack (Otwinowsky & Minor, 1997)'
_exptl_crystal_colour colorless
_exptl_crystal_density_diffrn 1.338
_exptl_crystal_density_method 'not measured'
_exptl_crystal_description block
_exptl_crystal_F_000 256
_exptl_crystal_size_max 0.50
_exptl_crystal_size_mid 0.50
_exptl_crystal_size_min 0.15
_refine_diff_density_max 0.593
_refine_diff_density_min -0.576
_refine_diff_density_rms 0.047
_refine_ls_extinction_method none
_refine_ls_goodness_of_fit_ref 1.065
_refine_ls_hydrogen_treatment constr
_refine_ls_matrix_type full
_refine_ls_number_parameters 166
_refine_ls_number_reflns 2737
_refine_ls_number_restraints 0
_refine_ls_restrained_S_all 1.065
_refine_ls_R_factor_all 0.0496
_refine_ls_R_factor_gt 0.0434
_refine_ls_shift/su_max 0.000
_refine_ls_shift/su_mean 0.000
_refine_ls_structure_factor_coef Fsqd
_refine_ls_weighting_details 'calc w=1/[\s^2^(Fo^2^)+(0.0562P)^2^+0.2835P] where P=(Fo^2^+2Fc^2^)/3'
_refine_ls_weighting_scheme calc
_refine_ls_wR_factor_gt 0.1140
_refine_ls_wR_factor_ref 0.1190
_reflns_number_gt 2367
_reflns_number_total 2737
_reflns_threshold_expression >2\s(I)
_cod_data_source_file c7ra13353g1.cif
_cod_data_source_block shelxl
_cod_original_cell_volume 599.091(16)
_cod_original_sg_symbol_H-M P-1
_cod_database_code 7230555

loop_
_symmetry_equiv_pos_as_xyz
'x, y, z'
'-x, -y, -z'

loop_
_atom_site_label
_atom_site_type_symbol
_atom_site_fract_x
_atom_site_fract_y
_atom_site_fract_z
_atom_site_U_iso_or_equiv
_atom_site_adp_type
_atom_site_occupancy
_atom_site_symmetry_multiplicity
_atom_site_calc_flag
_atom_site_refinement_flags
C1 C 0.89376(17) 0.50765(16) 0.19707(11) 0.0141(3) Uani 1 1 d .
C2 C 0.89827(16) 0.66923(16) 0.10211(11) 0.0140(3) Uani 1 1 d .
C3 C 1.07183(18) 0.69758(17) 0.04779(12) 0.0166(3) Uani 1 1 d .
H3 H 1.0736 0.8065 -0.0154 0.020 Uiso 1 1 calc R
C4 C 1.23983(17) 0.57162(18) 0.08359(12) 0.0188(3) Uani 1 1 d .
H4 H 1.3561 0.5934 0.0464 0.023 Uiso 1 1 calc R
C5 C 1.23506(18) 0.41145(18) 0.17579(12) 0.0189(3) Uani 1 1 d .
H5 H 1.3495 0.3228 0.2007 0.023 Uiso 1 1 calc R
C6 C 1.06682(18) 0.37982(16) 0.23142(12) 0.0171(3) Uani 1 1 d .
H6 H 1.0676 0.2698 0.2941 0.021 Uiso 1 1 calc R
N7 N 0.72925(14) 0.47052(14) 0.25545(10) 0.0157(2) Uani 1 1 d .
H7 H 0.6222 0.5234 0.2168 0.019 Uiso 1 1 calc R
C8 C 0.73234(16) 0.34527(16) 0.37969(11) 0.0145(3) Uani 1 1 d .
C9 C 0.74339(17) 0.40487(16) 0.48644(12) 0.0161(3) Uani 1 1 d .
C10 C 0.74712(17) 0.28478(17) 0.60703(12) 0.0181(3) Uani 1 1 d .
H10 H 0.7552 0.3229 0.6802 0.022 Uiso 1 1 calc R
C11 C 0.73911(18) 0.10896(17) 0.62088(12) 0.0186(3) Uani 1 1 d .
H11 H 0.7404 0.0281 0.7035 0.022 Uiso 1 1 calc R
C12 C 0.72932(17) 0.05196(16) 0.51471(12) 0.0180(3) Uani 1 1 d .
H12 H 0.7236 -0.0681 0.5254 0.022 Uiso 1 1 calc R
C13 C 0.72763(16) 0.16801(16) 0.39177(12) 0.0153(3) Uani 1 1 d .
C14 C 0.72515(17) 0.81033(16) 0.05941(11) 0.0148(3) Uani 1 1 d .
O15 O 0.56576(12) 0.79984(12) 0.10276(9) 0.0195(2) Uani 1 1 d .
O16 O 0.75187(12) 0.95254(12) -0.03021(9) 0.0202(2) Uani 1 1 d .
H16 H 0.6474 1.0262 -0.0508 0.030 Uiso 1 1 calc R
C17 C 0.75090(18) 0.59544(17) 0.47099(13) 0.0195(3) Uani 1 1 d .
H17A H 0.7620 0.6122 0.5547 0.029 Uiso 1 1 calc R
H17B H 0.6355 0.6794 0.4323 0.029 Uiso 1 1 calc R
H17C H 0.8600 0.6187 0.4160 0.029 Uiso 1 1 calc R
C18 C 0.72769(19) 0.09830(17) 0.27785(12) 0.0198(3) Uani 1 1 d .
H18A H 0.6921 0.2001 0.2026 0.030 Uiso 1 1 calc R
H18B H 0.6372 0.0252 0.2940 0.030 Uiso 1 1 calc R
H18C H 0.8538 0.0243 0.2630 0.030 Uiso 1 1 calc R

loop_
_atom_site_aniso_label
_atom_site_aniso_U_11
_atom_site_aniso_U_22
_atom_site_aniso_U_33
_atom_site_aniso_U_23
_atom_site_aniso_U_13
_atom_site_aniso_U_12
C1 0.0151(6) 0.0134(6) 0.0141(5) -0.0037(4) -0.0020(4) -0.0035(4)
C2 0.0149(6) 0.0129(5) 0.0134(5) -0.0028(4) -0.0021(4) -0.0027(4)
C3 0.0185(6) 0.0157(6) 0.0160(6) -0.0031(4) -0.0005(4) -0.0060(5)
C4 0.0149(6) 0.0226(6) 0.0199(6) -0.0072(5) 0.0010(5) -0.0057(5)
C5 0.0151(6) 0.0201(6) 0.0199(6) -0.0065(5) -0.0039(5) 0.0002(5)
C6 0.0182(6) 0.0142(6) 0.0166(6) -0.0020(4) -0.0034(4) -0.0016(5)
N7 0.0133(5) 0.0137(5) 0.0161(5) 0.0024(4) -0.0035(4) -0.0028(4)
C8 0.0121(5) 0.0117(5) 0.0158(6) 0.0014(4) -0.0019(4) -0.0015(4)
C9 0.0135(5) 0.0128(6) 0.0202(6) -0.0022(5) -0.0025(4) -0.0020(4)
C10 0.0186(6) 0.0173(6) 0.0170(6) -0.0040(5) -0.0027(5) -0.0025(5)
C11 0.0199(6) 0.0152(6) 0.0157(6) 0.0018(5) -0.0022(5) -0.0023(5)
C12 0.0192(6) 0.0106(5) 0.0211(6) -0.0002(5) -0.0017(5) -0.0027(5)
C13 0.0137(5) 0.0127(6) 0.0178(6) -0.0023(4) -0.0018(4) -0.0020(4)
C14 0.0175(6) 0.0125(5) 0.0140(5) -0.0017(4) -0.0026(4) -0.0042(5)
O15 0.0147(4) 0.0155(4) 0.0218(5) 0.0034(3) -0.0014(3) -0.0021(3)
O16 0.0162(4) 0.0141(4) 0.0227(5) 0.0050(4) -0.0007(4) -0.0022(3)
C17 0.0216(6) 0.0138(6) 0.0229(6) -0.0036(5) -0.0039(5) -0.0045(5)
C18 0.0228(6) 0.0161(6) 0.0198(6) -0.0039(5) -0.0020(5) -0.0042(5)

loop_
_atom_type_symbol
_atom_type_description
_atom_type_scat_dispersion_real
_atom_type_scat_dispersion_imag
_atom_type_scat_source
C C 0.0033 0.0016 'International Tables Vol C Tables 4.2.6.8 and 6.1.1.4'
H H 0.0000 0.0000 'International Tables Vol C Tables 4.2.6.8 and 6.1.1.4'
N N 0.0061 0.0033 'International Tables Vol C Tables 4.2.6.8 and 6.1.1.4'
O O 0.0106 0.0060 'International Tables Vol C Tables 4.2.6.8 and 6.1.1.4'

loop_
_geom_angle_atom_site_label_1
_geom_angle_atom_site_label_2
_geom_angle_atom_site_label_3
_geom_angle
N7 C1 C6 119.28(11)
N7 C1 C2 123.06(11)
C6 C1 C2 117.66(11)
C3 C2 C1 119.63(11)
C3 C2 C14 118.65(11)
C1 C2 C14 121.71(11)
C4 C3 C2 121.84(11)
C4 C3 H3 119.1
C2 C3 H3 119.1
C3 C4 C5 118.48(11)
C3 C4 H4 120.8
C5 C4 H4 120.8
C6 C5 C4 121.09(11)
C6 C5 H5 119.5
C4 C5 H5 119.5
C5 C6 C1 121.29(11)
C5 C6 H6 119.4
C1 C6 H6 119.4
C1 N7 C8 120.09(10)
C1 N7 H7 120.0
C8 N7 H7 120.0
C13 C8 C9 121.56(11)
C13 C8 N7 120.12(11)
C9 C8 N7 118.31(10)
C10 C9 C8 118.82(11)
C10 C9 C17 120.55(11)
C8 C9 C17 120.62(11)
C9 C10 C11 120.34(12)
C9 C10 H10 119.8
C11 C10 H10 119.8
C12 C11 C10 120.15(11)
C12 C11 H11 119.9
C10 C11 H11 119.9
C11 C12 C13 121.21(11)
C11 C12 H12 119.4
C13 C12 H12 119.4
C12 C13 C8 117.90(11)
C12 C13 C18 119.73(11)
C8 C13 C18 122.34(11)
O15 C14 O16 121.61(11)
O15 C14 C2 123.69(11)
O16 C14 C2 114.70(10)
C14 O16 H16 109.5
C9 C17 H17A 109.5
C9 C17 H17B 109.5
H17A C17 H17B 109.5
C9 C17 H17C 109.5
H17A C17 H17C 109.5
H17B C17 H17C 109.5
C13 C18 H18A 109.5
C13 C18 H18B 109.5
H18A C18 H18B 109.5
C13 C18 H18C 109.5
H18A C18 H18C 109.5
H18B C18 H18C 109.5

loop_
_geom_bond_atom_site_label_1
_geom_bond_atom_site_label_2
_geom_bond_distance
C1 N7 1.3784(15)
C1 C6 1.4101(17)
C1 C2 1.4178(16)
C2 C3 1.4041(17)
C2 C14 1.4712(16)
C3 C4 1.3795(18)
C3 H3 0.9500
C4 C5 1.3962(18)
C4 H4 0.9500
C5 C6 1.3803(17)
C5 H5 0.9500
C6 H6 0.9500
N7 C8 1.4407(14)
N7 H7 0.8800
C8 C13 1.4013(17)
C8 C9 1.4032(18)
C9 C10 1.3929(17)
C9 C17 1.5070(17)
C10 C11 1.3937(18)
C10 H10 0.9500
C11 C12 1.3826(18)
C11 H11 0.9500
C12 C13 1.4006(17)
C12 H12 0.9500
C13 C18 1.5072(17)
C14 O15 1.2377(15)
C14 O16 1.3220(14)
O16 H16 0.8400
C17 H17A 0.9800
C17 H17B 0.9800
C17 H17C 0.9800
C18 H18A 0.9800
C18 H18B 0.9800
C18 H18C 0.9800

loop_
_geom_torsion_atom_site_label_1
_geom_torsion_atom_site_label_2
_geom_torsion_atom_site_label_3
_geom_torsion_atom_site_label_4
_geom_torsion
N7 C1 C2 C3 179.56(11)
C6 C1 C2 C3 -1.01(17)
N7 C1 C2 C14 0.28(19)
C6 C1 C2 C14 179.71(11)
C1 C2 C3 C4 0.39(19)
C14 C2 C3 C4 179.70(11)
C2 C3 C4 C5 0.51(19)
C3 C4 C5 C6 -0.78(19)
C4 C5 C6 C1 0.1(2)
N7 C1 C6 C5 -179.79(11)
C2 C1 C6 C5 0.75(18)
C6 C1 N7 C8 24.40(17)
C2 C1 N7 C8 -156.18(11)
C1 N7 C8 C13 -100.56(13)
C1 N7 C8 C9 78.36(14)
C13 C8 C9 C10 -0.88(18)
N7 C8 C9 C10 -179.78(10)
C13 C8 C9 C17 179.18(11)
N7 C8 C9 C17 0.27(17)
C8 C9 C10 C11 -0.29(18)
C17 C9 C10 C11 179.65(11)
C9 C10 C11 C12 0.66(19)
C10 C11 C12 C13 0.14(19)
C11 C12 C13 C8 -1.26(18)
C11 C12 C13 C18 176.63(11)
C9 C8 C13 C12 1.64(18)
N7 C8 C13 C12 -179.48(10)
C9 C8 C13 C18 -176.19(11)
N7 C8 C13 C18 2.69(17)
C3 C2 C14 O15 -178.73(11)
C1 C2 C14 O15 0.56(19)
C3 C2 C14 O16 1.12(16)
C1 C2 C14 O16 -179.60(11)
